data_7157562
loop_
_publ_author_name
'Kim, Jung Keun'
'Gong, Ming'
'Shokova, Elvira A.'
'Tafeenko, Viktor A.'
'Kovaleva, Olga V.'
'Wu, Yangjie'
'Kovalev, Vladimir V.'

_publ_section_title
;
 Pyrazoles: 'one-pot' synthesis from arenes and carboxylic acids.
;
_journal_issue 29
_journal_name_full 'Organic &amp; biomolecular chemistry'
_journal_page_first 5625
_journal_page_last 5638
_journal_paper_doi 10.1039/d0ob01228a
_journal_volume 18
_journal_year 2020
_chemical_formula_moiety 'C27 H26 F2 N2'
_chemical_formula_sum 'C27 H26 F2 N2'
_chemical_formula_weight 416.50
_space_group_crystal_system monoclinic
_space_group_IT_number 14
_space_group_name_Hall '-P 2yn'
_space_group_name_H-M_alt 'P 1 21/n 1'
_atom_sites_solution_hydrogens mixed
_audit_block_doi 10.5517/ccdc.csd.cc1n0vgz
_audit_creation_method SHELXL-2013
_audit_update_record
;
2016-12-01 deposited with the CCDC.	2020-06-29 downloaded from the CCDC.
;
_cell_angle_alpha 90
_cell_angle_beta 100.400(2)
_cell_angle_gamma 90
_cell_formula_units_Z 4
_cell_length_a 15.0563(4)
_cell_length_b 9.0040(2)
_cell_length_c 17.4709(5)
_cell_measurement_reflns_used 2498
_cell_measurement_temperature 295(2)
_cell_measurement_theta_max 70
_cell_measurement_theta_min 2
_cell_volume 2329.57(11)
_computing_cell_refinement 'STOE X-AREA'
_computing_data_collection 'STOE X-AREA'
_computing_data_reduction 'STOE X-RED'
_computing_structure_refinement 'SHELXL-2013 (Sheldrick, 2013)'
_computing_structure_solution 'SHELXS-97 (Sheldrick, 2008)'
_diffrn_ambient_temperature 295
_diffrn_detector Pilatus100K
_diffrn_detector_area_resol_mean 5.81
_diffrn_detector_type STOE
_diffrn_measured_fraction_theta_full 0.978
_diffrn_measured_fraction_theta_max 0.966
_diffrn_measurement_device_type STOE
_diffrn_measurement_method 'rotation method'
_diffrn_radiation_collimation 'focusing mirrors'
_diffrn_radiation_monochromator none
_diffrn_radiation_polarisn_norm 0
_diffrn_radiation_type 'Cu K\a'
_diffrn_radiation_wavelength 1.54186
_diffrn_reflns_av_R_equivalents 0.0279
_diffrn_reflns_av_unetI/netI 0.0317
_diffrn_reflns_Laue_measured_fraction_full 0.978
_diffrn_reflns_Laue_measured_fraction_max 0.966
_diffrn_reflns_limit_h_max 18
_diffrn_reflns_limit_h_min -14
_diffrn_reflns_limit_k_max 11
_diffrn_reflns_limit_k_min -11
_diffrn_reflns_limit_l_max 21
_diffrn_reflns_limit_l_min -16
_diffrn_reflns_number 17568
_diffrn_reflns_point_group_measured_fraction_full 0.978
_diffrn_reflns_point_group_measured_fraction_max 0.966
_diffrn_reflns_theta_full 67.686
_diffrn_reflns_theta_max 72.970
_diffrn_reflns_theta_min 3.571
_diffrn_source 'Cu GeniX 3D'
_diffrn_source_current 0.600
_diffrn_source_power 0.030
_diffrn_source_voltage 50
_exptl_absorpt_coefficient_mu 0.650
_exptl_absorpt_correction_T_max 0.5807
_exptl_absorpt_correction_T_min 0.4876
_exptl_absorpt_correction_type multi-scan
_exptl_absorpt_process_details
;
[c.f. r.h. blessing, acta cryst. (1995), a51, 33-38]
;
_exptl_crystal_colour colorless
_exptl_crystal_density_diffrn 1.188
_exptl_crystal_description block
_exptl_crystal_F_000 880
_exptl_crystal_size_max .22
_exptl_crystal_size_mid .18
_exptl_crystal_size_min .12
_refine_diff_density_max 0.194
_refine_diff_density_min -0.165
_refine_diff_density_rms 0.027
_refine_ls_extinction_coef 0.0013(2)
_refine_ls_extinction_expression Fc^*^=kFc[1+0.001xFc^2^\l^3^/sin(2\q)]^-1/4^
_refine_ls_extinction_method SHELXL
_refine_ls_goodness_of_fit_ref 0.932
_refine_ls_hydrogen_treatment mixed
_refine_ls_matrix_type full
_refine_ls_number_parameters 292
_refine_ls_number_reflns 4493
_refine_ls_number_restraints 0
_refine_ls_restrained_S_all 0.932
_refine_ls_R_factor_all 0.0713
_refine_ls_R_factor_gt 0.0420
_refine_ls_shift/su_max 0.000
_refine_ls_shift/su_mean 0.000
_refine_ls_structure_factor_coef Fsqd
_refine_ls_weighting_details 'w=1/[\s^2^(Fo^2^)+(0.0718P)^2^] where P=(Fo^2^+2Fc^2^)/3'
_refine_ls_weighting_scheme calc
_refine_ls_wR_factor_gt 0.1121
_refine_ls_wR_factor_ref 0.1235
_reflns_Friedel_coverage 0.000
_reflns_number_gt 2740
_reflns_number_total 4493
_reflns_threshold_expression 'I > 2\s(I)'
_cod_data_source_file d0ob01228a2.cif
_cod_data_source_block shelx_CCDC1
_cod_depositor_comments 'Adding full bibliography for 7157561--7157563.cif.'
_cod_original_sg_symbol_H-M 'P 21/n'
_cod_database_code 7157562
_shelx_space_group_comment
;
The symmetry employed for this shelxl refinement is uniquely defined
by the following loop, which should always be used as a source of
symmetry information in preference to the above space-group names.
They are only intended as comments.
;
_shelxl_version_number 2013-4

loop_
_space_group_symop_operation_xyz
'x, y, z'
'-x+1/2, y+1/2, -z+1/2'
'-x, -y, -z'
'x-1/2, -y-1/2, z-1/2'

loop_
_atom_site_label
_atom_site_type_symbol
_atom_site_fract_x
_atom_site_fract_y
_atom_site_fract_z
_atom_site_U_iso_or_equiv
_atom_site_adp_type
_atom_site_occupancy
_atom_site_site_symmetry_order
_atom_site_calc_flag
_atom_site_refinement_flags_posn
_atom_site_refinement_flags_adp
_atom_site_refinement_flags_occupancy
_atom_site_disorder_assembly
_atom_site_disorder_group
F1 F 0.82496(14) 0.58547(19) 0.45956(9) 0.1433(7) Uani 1 1 d . . . . .
F2 F 1.05086(8) 1.40543(12) 0.22183(10) 0.1136(5) Uani 1 1 d . . . . .
N1 N 0.91888(9) 0.59467(15) 0.02460(8) 0.0581(4) Uani 1 1 d . . . . .
N2 N 1.00245(10) 0.62213(16) 0.06470(8) 0.0565(4) Uani 1 1 d . . . . .
C3 C 1.00263(11) 0.71672(17) 0.12464(9) 0.0504(4) Uani 1 1 d . . . . .
C4 C 0.91304(10) 0.75393(16) 0.12356(8) 0.0474(4) Uani 1 1 d . . . . .
C5 C 0.86374(11) 0.67494(17) 0.06012(9) 0.0509(4) Uani 1 1 d . . . . .
C6 C 0.76621(11) 0.67618(18) 0.02826(9) 0.0559(4) Uani 1 1 d . . . . .
C7 C 0.70261(12) 0.6699(2) 0.07585(11) 0.0673(5) Uani 1 1 d . . . . .
H7 H 0.7212 0.6662 0.1296 0.081 Uiso 1 1 calc R U . . .
C8 C 0.61106(14) 0.6693(3) 0.04445(14) 0.0835(6) Uani 1 1 d . . . . .
H8 H 0.5689 0.6652 0.0773 0.100 Uiso 1 1 calc R U . . .
C9 C 0.58261(15) 0.6744(3) -0.03360(15) 0.0973(7) Uani 1 1 d . . . . .
H9 H 0.5212 0.6731 -0.0545 0.117 Uiso 1 1 calc R U . . .
C10 C 0.64547(16) 0.6816(3) -0.08169(14) 0.1018(8) Uani 1 1 d . . . . .
H10 H 0.6263 0.6863 -0.1353 0.122 Uiso 1 1 calc R U . . .
C11 C 0.73584(14) 0.6817(2) -0.05151(11) 0.0785(6) Uani 1 1 d . . . . .
H11 H 0.7774 0.6856 -0.0849 0.094 Uiso 1 1 calc R U . . .
C12 C 0.87301(11) 0.85282(17) 0.17863(9) 0.0495(4) Uani 1 1 d . . . . .
C13 C 0.86026(11) 0.77596(18) 0.25335(9) 0.0541(4) Uani 1 1 d . . . . .
C14 C 0.90354(13) 0.6470(2) 0.27969(11) 0.0700(5) Uani 1 1 d . . . . .
H14 H 0.9417 0.6020 0.2503 0.084 Uiso 1 1 calc R U . . .
C15 C 0.89182(17) 0.5819(3) 0.34907(13) 0.0914(7) Uani 1 1 d . . . . .
H15 H 0.9214 0.4940 0.3661 0.110 Uiso 1 1 calc R U . . .
C16 C 0.83658(18) 0.6487(3) 0.39131(13) 0.0923(7) Uani 1 1 d . . . . .
C17 C 0.79279(17) 0.7761(3) 0.36820(14) 0.0970(7) Uani 1 1 d . . . . .
H17 H 0.7561 0.8213 0.3989 0.116 Uiso 1 1 calc R U . . .
C18 C 0.80334(14) 0.8384(2) 0.29838(12) 0.0790(6) Uani 1 1 d . . . . .
H18 H 0.7715 0.9242 0.2811 0.095 Uiso 1 1 calc R U . . .
C19 C 0.92177(10) 1.00229(17) 0.19351(9) 0.0509(4) Uani 1 1 d . . . . .
C20 C 0.97368(12) 1.04112(19) 0.26355(10) 0.0618(4) Uani 1 1 d . . . . .
H20 H 0.9795 0.9752 0.3052 0.074 Uiso 1 1 calc R U . . .
C21 C 1.01769(13) 1.1775(2) 0.27321(13) 0.0748(5) Uani 1 1 d . . . . .
H21 H 1.0534 1.2030 0.3205 0.090 Uiso 1 1 calc R U . . .
C22 C 1.00722(13) 1.2718(2) 0.21230(15) 0.0760(6) Uani 1 1 d . . . . .
C23 C 0.95586(15) 1.2397(2) 0.14271(15) 0.0871(6) Uani 1 1 d . . . . .
H23 H 0.9495 1.3077 0.1020 0.105 Uiso 1 1 calc R U . . .
C24 C 0.91303(14) 1.1040(2) 0.13339(11) 0.0722(5) Uani 1 1 d . . . . .
H24 H 0.8775 1.0803 0.0857 0.087 Uiso 1 1 calc R U . . .
C25 C 1.08899(11) 0.75770(19) 0.17875(9) 0.0581(4) Uani 1 1 d . . . . .
H25A H 1.1143 0.6676 0.2042 0.070 Uiso 1 1 calc R U . . .
H25B H 1.0735 0.8221 0.2188 0.070 Uiso 1 1 calc R U . . .
C26 C 1.16340(12) 0.8348(2) 0.14358(11) 0.0658(5) Uani 1 1 d . . . . .
C27 C 1.20949(14) 0.7263(3) 0.09663(14) 0.0952(7) Uani 1 1 d . . . . .
H27A H 1.1684 0.6990 0.0501 0.143 Uiso 1 1 calc R U . . .
H27B H 1.2272 0.6391 0.1272 0.143 Uiso 1 1 calc R U . . .
H27C H 1.2620 0.7723 0.0829 0.143 Uiso 1 1 calc R U . . .
C28 C 1.23271(15) 0.8908(3) 0.21097(14) 0.1041(8) Uani 1 1 d . . . . .
H28A H 1.2802 0.9411 0.1914 0.156 Uiso 1 1 calc R U . . .
H28B H 1.2575 0.8085 0.2427 0.156 Uiso 1 1 calc R U . . .
H28C H 1.2045 0.9585 0.2416 0.156 Uiso 1 1 calc R U . . .
C29 C 1.12474(17) 0.9641(3) 0.09228(15) 0.0979(7) Uani 1 1 d . . . . .
H29A H 1.1024 1.0381 0.1235 0.147 Uiso 1 1 calc R U . . .
H29B H 1.0762 0.9293 0.0530 0.147 Uiso 1 1 calc R U . . .
H29C H 1.1712 1.0064 0.0680 0.147 Uiso 1 1 calc R U . . .
H12 H 0.8138(11) 0.8757(16) 0.1523(9) 0.049(4) Uiso 1 1 d . . . . .
H2 H 1.0486(15) 0.578(2) 0.0508(12) 0.088(7) Uiso 1 1 d . . . . .

loop_
_atom_site_aniso_label
_atom_site_aniso_U_11
_atom_site_aniso_U_22
_atom_site_aniso_U_33
_atom_site_aniso_U_23
_atom_site_aniso_U_13
_atom_site_aniso_U_12
F1 0.2125(18) 0.1410(14) 0.0996(10) 0.0264(9) 0.0900(12) -0.0150(12)
F2 0.0923(9) 0.0524(7) 0.1907(15) 0.0002(7) 0.0114(9) -0.0125(6)
N1 0.0596(8) 0.0615(9) 0.0530(8) -0.0154(6) 0.0099(7) -0.0005(7)
N2 0.0574(9) 0.0581(8) 0.0559(8) -0.0144(6) 0.0154(7) 0.0004(7)
C3 0.0584(9) 0.0487(9) 0.0452(8) -0.0068(7) 0.0123(7) -0.0020(7)
C4 0.0537(9) 0.0459(8) 0.0437(8) -0.0027(6) 0.0116(7) 0.0003(7)
C5 0.0559(9) 0.0509(9) 0.0463(8) -0.0066(7) 0.0098(7) -0.0008(7)
C6 0.0596(10) 0.0524(9) 0.0551(10) -0.0073(7) 0.0093(8) -0.0036(7)
C7 0.0664(11) 0.0747(12) 0.0609(11) 0.0010(9) 0.0117(9) -0.0095(9)
C8 0.0628(12) 0.1021(16) 0.0877(16) -0.0043(12) 0.0193(11) -0.0079(11)
C9 0.0610(12) 0.135(2) 0.0897(17) -0.0092(14) -0.0040(13) -0.0042(12)
C10 0.0790(15) 0.153(2) 0.0653(14) -0.0039(14) -0.0092(12) -0.0081(14)
C11 0.0735(12) 0.1062(16) 0.0542(11) -0.0074(10) 0.0073(10) -0.0095(11)
C12 0.0502(9) 0.0498(9) 0.0489(9) -0.0066(7) 0.0103(8) 0.0017(7)
C13 0.0579(9) 0.0527(9) 0.0545(9) -0.0116(7) 0.0181(8) -0.0073(7)
C14 0.0852(13) 0.0666(12) 0.0653(11) 0.0040(9) 0.0327(10) 0.0069(10)
C15 0.1208(18) 0.0801(15) 0.0812(14) 0.0185(11) 0.0398(14) 0.0066(13)
C16 0.1263(19) 0.0926(16) 0.0702(13) 0.0031(12) 0.0501(14) -0.0231(15)
C17 0.1194(19) 0.0925(17) 0.0986(17) -0.0112(13) 0.0717(15) -0.0091(15)
C18 0.0898(14) 0.0725(13) 0.0871(14) -0.0068(10) 0.0494(12) 0.0020(10)
C19 0.0546(9) 0.0463(9) 0.0529(9) -0.0041(7) 0.0128(8) 0.0064(7)
C20 0.0708(11) 0.0563(10) 0.0574(10) -0.0034(8) 0.0091(9) -0.0042(8)
C21 0.0714(12) 0.0676(12) 0.0824(13) -0.0180(10) 0.0060(10) -0.0102(10)
C22 0.0669(11) 0.0423(10) 0.1191(18) -0.0009(10) 0.0174(12) -0.0008(8)
C23 0.0940(14) 0.0588(12) 0.1059(17) 0.0263(11) 0.0105(14) -0.0013(11)
C24 0.0836(13) 0.0643(12) 0.0651(11) 0.0093(9) 0.0033(10) -0.0004(10)
C25 0.0596(10) 0.0618(10) 0.0533(9) -0.0093(7) 0.0114(8) 0.0001(8)
C26 0.0575(10) 0.0718(12) 0.0688(11) -0.0106(9) 0.0134(9) -0.0071(8)
C27 0.0758(13) 0.1098(18) 0.1098(18) -0.0220(14) 0.0426(13) -0.0056(12)
C28 0.0704(13) 0.139(2) 0.1005(18) -0.0327(15) 0.0085(13) -0.0299(13)
C29 0.1030(16) 0.0833(14) 0.1127(18) 0.0220(13) 0.0340(14) -0.0023(13)

loop_
_atom_type_symbol
_atom_type_description
_atom_type_scat_dispersion_real
_atom_type_scat_dispersion_imag
_atom_type_scat_source
C C 0.0181 0.0091 'International Tables Vol C Tables 4.2.6.8 and 6.1.1.4'
H H 0.0000 0.0000 'International Tables Vol C Tables 4.2.6.8 and 6.1.1.4'
F F 0.0727 0.0534 'International Tables Vol C Tables 4.2.6.8 and 6.1.1.4'
N N 0.0311 0.0180 'International Tables Vol C Tables 4.2.6.8 and 6.1.1.4'

loop_
_geom_angle_atom_site_label_1
_geom_angle_atom_site_label_2
_geom_angle_atom_site_label_3
_geom_angle
_geom_angle_site_symmetry_1
_geom_angle_site_symmetry_3
_geom_angle_publ_flag
C5 N1 N2 105.04(12) . . ?
N1 N2 C3 112.96(14) . . ?
N2 C3 C4 106.04(14) . . ?
N2 C3 C25 121.42(14) . . ?
C4 C3 C25 132.50(14) . . ?
C3 C4 C5 105.16(13) . . ?
C3 C4 C12 129.15(14) . . ?
C5 C4 C12 125.65(14) . . ?
N1 C5 C4 110.80(13) . . ?
N1 C5 C6 119.30(13) . . ?
C4 C5 C6 129.83(14) . . ?
C7 C6 C11 117.96(16) . . ?
C7 C6 C5 121.69(15) . . ?
C11 C6 C5 120.35(16) . . ?
C6 C7 C8 120.67(18) . . ?
C9 C8 C7 120.6(2) . . ?
C8 C9 C10 119.28(19) . . ?
C11 C10 C9 120.7(2) . . ?
C10 C11 C6 120.8(2) . . ?
C4 C12 C13 113.87(13) . . ?
C4 C12 C19 113.01(13) . . ?
C13 C12 C19 112.65(13) . . ?
C14 C13 C18 117.35(17) . . ?
C14 C13 C12 123.24(14) . . ?
C18 C13 C12 119.40(16) . . ?
C13 C14 C15 121.62(18) . . ?
C16 C15 C14 118.6(2) . . ?
C17 C16 C15 122.2(2) . . ?
C17 C16 F1 119.0(2) . . ?
C15 C16 F1 118.8(2) . . ?
C16 C17 C18 118.9(2) . . ?
C17 C18 C13 121.4(2) . . ?
C20 C19 C24 118.01(16) . . ?
C20 C19 C12 123.57(15) . . ?
C24 C19 C12 118.42(15) . . ?
C19 C20 C21 121.00(18) . . ?
C22 C21 C20 118.35(19) . . ?
C21 C22 C23 122.87(18) . . ?
C21 C22 F2 118.2(2) . . ?
C23 C22 F2 118.9(2) . . ?
C22 C23 C24 118.45(19) . . ?
C23 C24 C19 121.31(19) . . ?
C3 C25 C26 117.89(14) . . ?
C28 C26 C29 109.93(19) . . ?
C28 C26 C27 108.44(17) . . ?
C29 C26 C27 109.71(18) . . ?
C28 C26 C25 106.85(16) . . ?
C29 C26 C25 110.64(15) . . ?
C27 C26 C25 111.20(16) . . ?

loop_
_geom_bond_atom_site_label_1
_geom_bond_atom_site_label_2
_geom_bond_distance
_geom_bond_site_symmetry_2
_geom_bond_publ_flag
F1 C16 1.361(2) . ?
F2 C22 1.366(2) . ?
N1 C5 1.335(2) . ?
N1 N2 1.3479(19) . ?
N2 C3 1.349(2) . ?
C3 C4 1.387(2) . ?
C3 C25 1.509(2) . ?
C4 C5 1.410(2) . ?
C4 C12 1.514(2) . ?
C5 C6 1.473(2) . ?
C6 C7 1.378(2) . ?
C6 C11 1.387(2) . ?
C7 C8 1.389(3) . ?
C8 C9 1.354(3) . ?
C9 C10 1.376(3) . ?
C10 C11 1.368(3) . ?
C12 C13 1.520(2) . ?
C12 C19 1.533(2) . ?
C13 C14 1.370(2) . ?
C13 C18 1.383(2) . ?
C14 C15 1.386(3) . ?
C15 C16 1.349(3) . ?
C16 C17 1.349(3) . ?
C17 C18 1.377(3) . ?
C19 C20 1.373(2) . ?
C19 C24 1.382(2) . ?
C20 C21 1.391(3) . ?
C21 C22 1.348(3) . ?
C22 C23 1.349(3) . ?
C23 C24 1.378(3) . ?
C25 C26 1.537(2) . ?
C26 C28 1.512(3) . ?
C26 C29 1.519(3) . ?
C26 C27 1.522(3) . ?
